data_4345742
loop_
_publ_author_name
'Suntrup, Lisa'
'Klenk, Sinja'
'Klein, Johannes'
'Sobottka, Sebastian'
'Sarkar, Biprajit'

_publ_section_title
;
 Gauging Donor/Acceptor Properties and Redox Stability of Chelating
 Click-Derived Triazoles and Triazolylidenes: A Case Study with Rhenium(I)
 Complexes.
;
_journal_issue 10
_journal_name_full 'Inorganic chemistry'
_journal_page_first 5771
_journal_page_last 5783
_journal_paper_doi 10.1021/acs.inorgchem.7b00393
_journal_volume 56
_journal_year 2017
_chemical_formula_sum 'C24 H26 Cl3 N4 O3 Re'
_chemical_formula_weight 711.04
_space_group_crystal_system triclinic
_space_group_IT_number 2
_space_group_name_Hall '-P 1'
_space_group_name_H-M_alt 'P -1'
_symmetry_space_group_name_Hall '-P 1'
_symmetry_space_group_name_H-M 'P -1'
_atom_sites_solution_hydrogens geom
_audit_creation_method SHELXL-2016/4
_cell_angle_alpha 90.251(5)
_cell_angle_beta 105.580(5)
_cell_angle_gamma 115.435(5)
_cell_formula_units_Z 2
_cell_length_a 9.342(5)
_cell_length_b 10.520(5)
_cell_length_c 15.983(5)
_cell_measurement_reflns_used 5266
_cell_measurement_temperature 100(2)
_cell_measurement_theta_max 26.47
_cell_measurement_theta_min 2.16
_cell_volume 1353.4(11)
_computing_cell_refinement 'APEX2 (Bruker, 2012)'
_computing_data_collection 'APEX2 (Bruker, 2012)'
_computing_data_reduction 'Saint+ (Bruker, 2009)'
_computing_molecular_graphics 'ORTEP 3, version 2.0 (Farrugia, 2012)'
_computing_publication_material 'shelxle (H&#x00FC;bschle, Sheldrick, 2014)'
_computing_structure_refinement 'SHELXL-2016/4 (Sheldrick, 2016)'
_computing_structure_solution 'instrinsic phasing, SHELXT-2014/7'
_diffrn_ambient_temperature 100(2)
_diffrn_measured_fraction_theta_full 0.994
_diffrn_measured_fraction_theta_max 0.991
_diffrn_measurement_device_type 'Bruker D8 Venture'
_diffrn_measurement_method 'omega + phi scans'
_diffrn_radiation_type MoK\a
_diffrn_radiation_wavelength 0.71069
_diffrn_reflns_av_R_equivalents 0.0259
_diffrn_reflns_av_unetI/netI 0.0266
_diffrn_reflns_Laue_measured_fraction_full 0.994
_diffrn_reflns_Laue_measured_fraction_max 0.991
_diffrn_reflns_limit_h_max 11
_diffrn_reflns_limit_h_min -10
_diffrn_reflns_limit_k_max 13
_diffrn_reflns_limit_k_min -13
_diffrn_reflns_limit_l_max 19
_diffrn_reflns_limit_l_min -20
_diffrn_reflns_number 17492
_diffrn_reflns_point_group_measured_fraction_full 0.994
_diffrn_reflns_point_group_measured_fraction_max 0.991
_diffrn_reflns_theta_full 25.240
_diffrn_reflns_theta_max 26.474
_diffrn_reflns_theta_min 2.164
_exptl_absorpt_coefficient_mu 4.818
_exptl_absorpt_correction_T_max 0.745
_exptl_absorpt_correction_T_min 0.641
_exptl_absorpt_correction_type multi-scan
_exptl_absorpt_process_details 'Blessing, 1995'
_exptl_crystal_colour yellow
_exptl_crystal_density_diffrn 1.745
_exptl_crystal_description block
_exptl_crystal_F_000 696
_exptl_crystal_size_max 0.17
_exptl_crystal_size_mid 0.14
_exptl_crystal_size_min 0.09
_refine_diff_density_max 0.642
_refine_diff_density_min -1.037
_refine_diff_density_rms 0.132
_refine_ls_extinction_method none
_refine_ls_goodness_of_fit_ref 1.202
_refine_ls_hydrogen_treatment constr
_refine_ls_matrix_type full
_refine_ls_number_parameters 317
_refine_ls_number_reflns 5553
_refine_ls_number_restraints 0
_refine_ls_restrained_S_all 1.202
_refine_ls_R_factor_all 0.0202
_refine_ls_R_factor_gt 0.0179
_refine_ls_shift/su_max 0.000
_refine_ls_shift/su_mean 0.000
_refine_ls_structure_factor_coef Fsqd
_refine_ls_weighting_details 'w=1/[\s^2^(Fo^2^)+(0.0269P)^2^+0.3245P] where P=(Fo^2^+2Fc^2^)/3'
_refine_ls_weighting_scheme calc
_refine_ls_wR_factor_gt 0.0511
_refine_ls_wR_factor_ref 0.0528
_reflns_Friedel_coverage 0.000
_reflns_number_gt 5266
_reflns_number_total 5553
_reflns_threshold_expression 'I > 2\s(I)'
_cod_data_source_file ic7b00393_si_002.cif
_cod_data_source_block ls1051
_cod_depositor_comments 'Adding full bibliography for 4345740--4345746.cif.'
_cod_database_code 4345742
_shelx_shelxl_version_number 2016/4
_shelx_space_group_comment
;
The symmetry employed for this shelxl refinement is uniquely defined
by the following loop, which should always be used as a source of
symmetry information in preference to the above space-group names.
They are only intended as comments.
;

loop_
_space_group_symop_operation_xyz
'x, y, z'
'-x, -y, -z'

loop_
_atom_site_label
_atom_site_type_symbol
_atom_site_fract_x
_atom_site_fract_y
_atom_site_fract_z
_atom_site_U_iso_or_equiv
_atom_site_adp_type
_atom_site_occupancy
_atom_site_site_symmetry_order
_atom_site_calc_flag
_atom_site_refinement_flags_posn
_atom_site_refinement_flags_adp
RE1 Re 0.94609(2) 0.26373(2) 0.21873(2) 0.01380(5) Uani 1 1 d . .
CL1 Cl 0.87917(8) 0.02054(7) 0.15442(5) 0.01973(14) Uani 1 1 d . .
CL40 Cl 0.63478(10) 0.52582(8) 0.17404(5) 0.03060(17) Uani 1 1 d . .
CL41 Cl 0.75520(12) 0.63024(10) 0.02648(6) 0.0391(2) Uani 1 1 d . .
N3 N 0.4341(3) 0.0688(2) 0.23510(15) 0.0156(5) Uani 1 1 d . .
N2 N 0.7985(3) 0.2672(2) 0.08378(15) 0.0149(5) Uani 1 1 d . .
C200 C 1.0429(3) 0.2417(3) 0.33658(19) 0.0176(6) Uani 1 1 d . .
O200 O 1.0983(3) 0.2292(2) 0.40808(13) 0.0242(5) Uani 1 1 d . .
C1 C 0.6940(3) 0.1742(3) 0.22026(17) 0.0127(5) Uani 1 1 d . .
C2 C 0.5285(3) 0.1922(3) -0.01988(18) 0.0186(6) Uani 1 1 d . .
H2 H 0.413528 0.147548 -0.032316 0.022 Uiso 1 1 calc R U
C13 C 0.6836(3) 0.0017(3) 0.39706(18) 0.0162(5) Uani 1 1 d . .
C4 C 0.6293(3) 0.2053(3) 0.06396(17) 0.0141(5) Uani 1 1 d . .
O300 O 1.0445(3) 0.5705(3) 0.28628(17) 0.0384(6) Uani 1 1 d . .
N5 N 0.5988(3) 0.1183(2) 0.27431(14) 0.0135(4) Uani 1 1 d . .
C10 C 0.7235(3) 0.2241(3) 0.51325(19) 0.0194(6) Uani 1 1 d . .
H10 H 0.738702 0.297419 0.552629 0.023 Uiso 1 1 calc R U
N1 N 0.4242(3) 0.0939(2) 0.15310(15) 0.0148(5) Uani 1 1 d . .
O100 O 1.2845(3) 0.3637(3) 0.18194(16) 0.0402(6) Uani 1 1 d . .
C11 C 0.7508(4) 0.1106(3) 0.54468(19) 0.0216(6) Uani 1 1 d . .
H11 H 0.782325 0.108128 0.604776 0.026 Uiso 1 1 calc R U
C14 C 0.6426(4) 0.3524(3) 0.38916(19) 0.0213(6) Uani 1 1 d . .
H14 H 0.635428 0.347789 0.326827 0.026 Uiso 1 1 calc R U
C9 C 0.6737(3) 0.2289(3) 0.42339(18) 0.0159(5) Uani 1 1 d . .
C12 C 0.7314(4) 0.0016(3) 0.48732(19) 0.0203(6) Uani 1 1 d . .
H12 H 0.750677 -0.073154 0.509456 0.024 Uiso 1 1 calc R U
C17 C 0.6644(4) -0.1182(3) 0.33442(18) 0.0180(6) Uani 1 1 d . .
H17 H 0.653578 -0.088675 0.275897 0.022 Uiso 1 1 calc R U
C6 C 0.7712(4) 0.3108(3) -0.06523(19) 0.0217(6) Uani 1 1 d . .
H6 H 0.821728 0.348189 -0.108138 0.026 Uiso 1 1 calc R U
C300 C 1.0039(3) 0.4576(3) 0.26050(19) 0.0207(6) Uani 1 1 d . .
C29 C 0.2584(3) 0.0548(3) 0.09174(19) 0.0214(6) Uani 1 1 d . .
H29A H 0.176921 0.019572 0.122617 0.032 Uiso 1 1 calc R U
H29B H 0.233774 -0.017675 0.046035 0.032 Uiso 1 1 calc R U
H29C H 0.256374 0.136847 0.066517 0.032 Uiso 1 1 calc R U
C19 C 0.8180(4) -0.1461(3) 0.3605(2) 0.0266(7) Uani 1 1 d . .
H19A H 0.802166 -0.221952 0.319934 0.040 Uiso 1 1 calc R U
H19B H 0.914240 -0.061596 0.359305 0.040 Uiso 1 1 calc R U
H19C H 0.833637 -0.172162 0.418569 0.040 Uiso 1 1 calc R U
C3 C 0.5777(3) 0.1570(3) 0.14102(17) 0.0129(5) Uani 1 1 d . .
C15 C 0.4748(5) 0.3364(5) 0.3962(3) 0.0418(9) Uani 1 1 d . .
H15A H 0.388532 0.245147 0.366678 0.063 Uiso 1 1 calc R U
H15B H 0.479574 0.344438 0.456871 0.063 Uiso 1 1 calc R U
H15C H 0.451543 0.409785 0.369506 0.063 Uiso 1 1 calc R U
C8 C 0.6534(3) 0.1156(3) 0.36792(17) 0.0134(5) Uani 1 1 d . .
C100 C 1.1597(4) 0.3288(3) 0.19564(19) 0.0248(7) Uani 1 1 d . .
C18 C 0.5060(4) -0.2532(3) 0.3292(2) 0.0287(7) Uani 1 1 d . .
H18A H 0.495991 -0.327451 0.289531 0.043 Uiso 1 1 calc R U
H18B H 0.511399 -0.282221 0.386366 0.043 Uiso 1 1 calc R U
H18C H 0.411365 -0.234657 0.308416 0.043 Uiso 1 1 calc R U
C400 C 0.7949(4) 0.6586(4) 0.1417(2) 0.0303(7) Uani 1 1 d . .
H40A H 0.899715 0.657960 0.171323 0.036 Uiso 1 1 calc R U
H40B H 0.803450 0.750952 0.158529 0.036 Uiso 1 1 calc R U
C7 C 0.8658(4) 0.3192(3) 0.01932(18) 0.0184(6) Uani 1 1 d . .
H7 H 0.980918 0.362390 0.032294 0.022 Uiso 1 1 calc R U
C16 C 0.7830(6) 0.4951(4) 0.4349(3) 0.0531(12) Uani 1 1 d . .
H16A H 0.758271 0.569698 0.411347 0.080 Uiso 1 1 calc R U
H16B H 0.795384 0.501582 0.496576 0.080 Uiso 1 1 calc R U
H16C H 0.884368 0.504633 0.425723 0.080 Uiso 1 1 calc R U
C5 C 0.6003(4) 0.2462(3) -0.08506(19) 0.0213(6) Uani 1 1 d . .
H5 H 0.534215 0.239080 -0.141661 0.026 Uiso 1 1 calc R U

loop_
_atom_site_aniso_label
_atom_site_aniso_U_11
_atom_site_aniso_U_22
_atom_site_aniso_U_33
_atom_site_aniso_U_23
_atom_site_aniso_U_13
_atom_site_aniso_U_12
RE1 0.01131(6) 0.01581(7) 0.01011(6) 0.00231(4) 0.00108(4) 0.00357(5)
CL1 0.0197(3) 0.0200(3) 0.0184(3) 0.0005(3) 0.0036(3) 0.0092(3)
CL40 0.0345(4) 0.0254(4) 0.0287(4) 0.0056(3) 0.0163(3) 0.0066(3)
CL41 0.0583(6) 0.0431(5) 0.0353(5) 0.0154(4) 0.0305(4) 0.0303(5)
N3 0.0136(10) 0.0200(12) 0.0114(11) 0.0020(9) 0.0009(9) 0.0077(10)
N2 0.0162(11) 0.0148(11) 0.0103(11) 0.0029(8) 0.0014(9) 0.0052(9)
C200 0.0128(12) 0.0169(14) 0.0200(15) -0.0009(11) 0.0030(11) 0.0050(11)
O200 0.0252(11) 0.0319(12) 0.0137(10) 0.0053(9) -0.0004(9) 0.0148(10)
C1 0.0147(12) 0.0117(12) 0.0115(12) 0.0017(9) 0.0034(10) 0.0061(10)
C2 0.0181(13) 0.0210(14) 0.0156(14) 0.0030(11) 0.0021(11) 0.0096(12)
C13 0.0179(13) 0.0179(14) 0.0131(13) 0.0038(10) 0.0056(11) 0.0079(11)
C4 0.0164(12) 0.0125(12) 0.0130(13) 0.0015(10) 0.0022(10) 0.0073(11)
O300 0.0382(13) 0.0238(13) 0.0398(15) -0.0036(11) -0.0086(11) 0.0136(11)
N5 0.0132(10) 0.0159(11) 0.0103(11) 0.0022(8) 0.0025(9) 0.0062(9)
C10 0.0237(14) 0.0211(15) 0.0149(14) 0.0011(11) 0.0063(11) 0.0111(12)
N1 0.0128(10) 0.0164(11) 0.0131(11) 0.0016(9) 0.0013(9) 0.0061(9)
O100 0.0191(11) 0.0598(18) 0.0305(14) 0.0032(12) 0.0130(10) 0.0045(12)
C11 0.0258(15) 0.0309(16) 0.0097(13) 0.0053(11) 0.0035(11) 0.0152(13)
C14 0.0327(16) 0.0199(15) 0.0156(14) 0.0031(11) 0.0073(12) 0.0155(13)
C9 0.0137(12) 0.0177(14) 0.0159(13) 0.0027(10) 0.0047(10) 0.0064(11)
C12 0.0256(14) 0.0206(15) 0.0175(14) 0.0073(11) 0.0067(12) 0.0128(12)
C17 0.0258(14) 0.0159(14) 0.0143(13) 0.0033(10) 0.0055(11) 0.0115(12)
C6 0.0293(15) 0.0210(15) 0.0160(14) 0.0068(11) 0.0094(12) 0.0108(13)
C300 0.0142(13) 0.0257(16) 0.0135(14) -0.0022(11) -0.0046(11) 0.0062(12)
C29 0.0148(13) 0.0296(16) 0.0154(14) 0.0038(11) -0.0014(11) 0.0094(12)
C19 0.0363(17) 0.0249(16) 0.0243(16) 0.0038(12) 0.0082(14) 0.0192(14)
C3 0.0135(12) 0.0116(12) 0.0121(13) 0.0010(9) 0.0017(10) 0.0055(10)
C15 0.053(2) 0.059(3) 0.040(2) 0.0243(19) 0.0212(19) 0.045(2)
C8 0.0114(11) 0.0180(13) 0.0099(12) 0.0035(10) 0.0025(10) 0.0061(10)
C100 0.0195(15) 0.0296(17) 0.0150(14) 0.0019(12) 0.0020(12) 0.0036(13)
C18 0.0347(17) 0.0228(16) 0.0238(16) -0.0008(12) 0.0114(14) 0.0071(14)
C400 0.0280(16) 0.0280(17) 0.0299(18) 0.0133(14) 0.0096(14) 0.0074(14)
C7 0.0202(13) 0.0168(14) 0.0163(14) 0.0040(11) 0.0068(11) 0.0059(12)
C16 0.072(3) 0.0169(18) 0.046(2) 0.0006(16) -0.009(2) 0.0134(19)
C5 0.0281(15) 0.0244(15) 0.0108(13) 0.0031(11) 0.0021(11) 0.0133(13)

loop_
_atom_type_symbol
_atom_type_description
_atom_type_scat_dispersion_real
_atom_type_scat_dispersion_imag
_atom_type_scat_source
C C 0.0033 0.0016 'International Tables Vol C Tables 4.2.6.8 and 6.1.1.4'
H H 0.0000 0.0000 'International Tables Vol C Tables 4.2.6.8 and 6.1.1.4'
N N 0.0061 0.0033 'International Tables Vol C Tables 4.2.6.8 and 6.1.1.4'
O O 0.0106 0.0060 'International Tables Vol C Tables 4.2.6.8 and 6.1.1.4'
Cl Cl 0.1484 0.1585 'International Tables Vol C Tables 4.2.6.8 and 6.1.1.4'
Re Re -1.0185 7.2310 'International Tables Vol C Tables 4.2.6.8 and 6.1.1.4'

loop_
_geom_angle_atom_site_label_1
_geom_angle_atom_site_label_2
_geom_angle_atom_site_label_3
_geom_angle
C200 RE1 C300 88.72(12)
C200 RE1 C100 90.65(12)
C300 RE1 C100 89.72(13)
C200 RE1 C1 97.57(11)
C300 RE1 C1 96.59(11)
C100 RE1 C1 169.72(11)
C200 RE1 N2 171.76(10)
C300 RE1 N2 94.38(10)
C100 RE1 N2 96.99(11)
C1 RE1 N2 74.51(9)
C200 RE1 CL1 94.67(9)
C300 RE1 CL1 175.40(9)
C100 RE1 CL1 87.13(10)
C1 RE1 CL1 86.06(7)
N2 RE1 CL1 82.68(6)
N1 N3 N5 103.6(2)
C7 N2 C4 118.0(2)
C7 N2 RE1 123.80(19)
C4 N2 RE1 118.10(18)
O200 C200 RE1 178.3(2)
N5 C1 C3 102.8(2)
N5 C1 RE1 141.43(19)
C3 C1 RE1 115.67(19)
C4 C2 C5 119.3(3)
C12 C13 C8 116.6(3)
C12 C13 C17 120.7(3)
C8 C13 C17 122.7(2)
N2 C4 C2 121.7(2)
N2 C4 C3 110.8(2)
C2 C4 C3 127.5(2)
N3 N5 C1 114.2(2)
N3 N5 C8 117.6(2)
C1 N5 C8 128.0(2)
C11 C10 C9 120.7(3)
N3 N1 C3 111.5(2)
N3 N1 C29 117.8(2)
C3 N1 C29 130.7(2)
C12 C11 C10 120.6(3)
C16 C14 C9 112.3(3)
C16 C14 C15 111.5(3)
C9 C14 C15 110.1(3)
C10 C9 C8 116.7(3)
C10 C9 C14 120.6(3)
C8 C9 C14 122.7(2)
C11 C12 C13 121.1(3)
C13 C17 C18 110.6(2)
C13 C17 C19 111.5(2)
C18 C17 C19 111.2(3)
C5 C6 C7 119.0(3)
O300 C300 RE1 176.8(3)
N1 C3 C1 107.9(2)
N1 C3 C4 131.5(2)
C1 C3 C4 120.6(2)
C9 C8 C13 124.2(2)
C9 C8 N5 117.2(2)
C13 C8 N5 118.6(2)
O100 C100 RE1 178.3(3)
CL40 C400 CL41 110.54(18)
N2 C7 C6 122.7(3)
C6 C5 C2 119.3(3)

loop_
_geom_bond_atom_site_label_1
_geom_bond_atom_site_label_2
_geom_bond_distance
RE1 C200 1.921(3)
RE1 C300 1.935(3)
RE1 C100 1.952(3)
RE1 C1 2.135(3)
RE1 N2 2.237(2)
RE1 CL1 2.5001(13)
CL40 C400 1.756(3)
CL41 C400 1.775(3)
N3 N1 1.325(3)
N3 N5 1.350(3)
N2 C7 1.347(4)
N2 C4 1.366(3)
C200 O200 1.155(4)
C1 N5 1.361(3)
C1 C3 1.381(4)
C2 C4 1.382(4)
C2 C5 1.383(4)
C13 C12 1.391(4)
C13 C8 1.398(4)
C13 C17 1.524(4)
C4 C3 1.457(4)
O300 C300 1.118(4)
N5 C8 1.450(3)
C10 C11 1.393(4)
C10 C9 1.394(4)
N1 C3 1.366(3)
N1 C29 1.470(3)
O100 C100 1.145(4)
C11 C12 1.383(4)
C14 C16 1.514(5)
C14 C9 1.522(4)
C14 C15 1.539(5)
C9 C8 1.397(4)
C17 C18 1.530(4)
C17 C19 1.537(4)
C6 C5 1.380(4)
C6 C7 1.381(4)
